data_7701564
loop_
_publ_author_name
'Urban, Mateusz'
'Durka, Krzysztof'
'G\'orka, Patrycja'
'Wiosna-Sa\/lyga, Gabriela'
'Nawara, Krzysztof'
'Jankowski, Piotr'
'Luli\'nski, Sergiusz'

_publ_section_title
;
 The effect of locking \p-conjugation in organoboron moieties in the
 structures of luminescent tetracoordinate boron complexes.
;
_journal_issue 24
_journal_name_full 'Dalton transactions (Cambridge, England : 2003)'
_journal_page_first 8642
_journal_page_last 8663
_journal_paper_doi 10.1039/c9dt01332f
_journal_volume 48
_journal_year 2019
_chemical_formula_moiety 'C25 H18 B N O'
_chemical_formula_sum 'C25 H18 B N O'
_chemical_formula_weight 359.21
_chemical_melting_point 206.1
_space_group_crystal_system tetragonal
_space_group_IT_number 78
_space_group_name_Hall 'P 4cw'
_space_group_name_H-M_alt 'P 43'
_atom_sites_solution_hydrogens geom
_audit_creation_method SHELXL-2013
_audit_update_record
;
2019-03-23 deposited with the CCDC.	2019-05-09 downloaded from the CCDC.
;
_cell_angle_alpha 90
_cell_angle_beta 90
_cell_angle_gamma 90
_cell_formula_units_Z 4
_cell_length_a 10.24530(10)
_cell_length_b 10.24530(10)
_cell_length_c 17.6924(5)
_cell_measurement_reflns_used 3087
_cell_measurement_temperature 100(2)
_cell_measurement_theta_max 65.0710
_cell_measurement_theta_min 4.2900
_cell_volume 1857.10(6)
_computing_cell_refinement
;
CrysAlisPro, Agilent Technologies,
Version 1.171.37.33 (release 27-03-2014 CrysAlis171 .NET)
(compiled Mar 27 2014,17:12:48)
;
_computing_data_collection
;
CrysAlisPro, Agilent Technologies,
Version 1.171.37.33 (release 27-03-2014 CrysAlis171 .NET)
(compiled Mar 27 2014,17:12:48)
;
_computing_data_reduction
;
CrysAlisPro, Agilent Technologies,
Version 1.171.37.33 (release 27-03-2014 CrysAlis171 .NET)
(compiled Mar 27 2014,17:12:48)
;
_diffrn_ambient_environment N~2~
_diffrn_ambient_temperature 100(2)
_diffrn_detector 'CCD plate'
_diffrn_detector_area_resol_mean 10.4391
_diffrn_detector_type Atlas
_diffrn_measured_fraction_theta_full 0.929
_diffrn_measured_fraction_theta_max 0.991
_diffrn_measurement_device 'four-circle diffractometer'
_diffrn_measurement_device_type 'SuperNova, Dual, Cu at zero, Atlas'
_diffrn_radiation_monochromator mirror
_diffrn_radiation_probe x-ray
_diffrn_radiation_type 'Cu K\a'
_diffrn_radiation_wavelength 1.54184
_diffrn_reflns_av_R_equivalents 0.0270
_diffrn_reflns_av_unetI/netI 0.0332
_diffrn_reflns_Laue_measured_fraction_full 0.929
_diffrn_reflns_Laue_measured_fraction_max 0.991
_diffrn_reflns_limit_h_max 11
_diffrn_reflns_limit_h_min -12
_diffrn_reflns_limit_k_max 12
_diffrn_reflns_limit_k_min -11
_diffrn_reflns_limit_l_max 20
_diffrn_reflns_limit_l_min -16
_diffrn_reflns_number 8036
_diffrn_reflns_point_group_measured_fraction_full 0.846
_diffrn_reflns_point_group_measured_fraction_max 0.903
_diffrn_reflns_theta_full 67.679
_diffrn_reflns_theta_max 65.414
_diffrn_reflns_theta_min 4.315
_diffrn_source 'sealed X-ray tube'
_diffrn_source_type 'SuperNova (Cu) X-ray Source'
_exptl_absorpt_coefficient_mu 0.598
_exptl_absorpt_correction_T_max 1.00000
_exptl_absorpt_correction_T_min 0.85889
_exptl_absorpt_correction_type multi-scan
_exptl_absorpt_process_details
;
CrysAlisPro, Agilent Technologies,
Version 1.171.37.33 (release 27-03-2014 CrysAlis171 .NET)
(compiled Mar 27 2014,17:12:48)
Empirical absorption correction using spherical harmonics,
 implemented in SCALE3 ABSPACK scaling algorithm.
;
_exptl_crystal_colour yellow
_exptl_crystal_density_diffrn 1.285
_exptl_crystal_description needle
_exptl_crystal_F_000 752
_exptl_crystal_preparation Luminescent
_exptl_crystal_recrystallization_method 'Re-crystallisation from solvent: CHCl3'
_exptl_crystal_size_max 0.04
_exptl_crystal_size_mid 0.01
_exptl_crystal_size_min 0.01
_refine_diff_density_max 0.455
_refine_diff_density_min -0.152
_refine_diff_density_rms 0.039
_refine_ls_abs_structure_details
;
 Flack x determined using 1038 quotients [(I+)-(I-)]/[(I+)+(I-)]
 (Parsons and Flack (2004), Acta Cryst. A60, s61).
;
_refine_ls_abs_structure_Flack 0.13(19)
_refine_ls_extinction_method none
_refine_ls_goodness_of_fit_ref 1.047
_refine_ls_hydrogen_treatment constr
_refine_ls_matrix_type full
_refine_ls_number_parameters 253
_refine_ls_number_reflns 2862
_refine_ls_number_restraints 1
_refine_ls_restrained_S_all 1.046
_refine_ls_R_factor_all 0.0505
_refine_ls_R_factor_gt 0.0433
_refine_ls_shift/su_max 0.000
_refine_ls_shift/su_mean 0.000
_refine_ls_structure_factor_coef Fsqd
_refine_ls_weighting_details 'w=1/[\s^2^(Fo^2^)+(0.0662P)^2^+0.5288P] where P=(Fo^2^+2Fc^2^)/3'
_refine_ls_weighting_scheme calc
_refine_ls_wR_factor_gt 0.1098
_refine_ls_wR_factor_ref 0.1157
_reflns_Friedel_coverage 0.759
_reflns_Friedel_fraction_full 0.757
_reflns_Friedel_fraction_max 0.809
_reflns_number_gt 2591
_reflns_number_total 2862
_reflns_threshold_expression 'I > 2\s(I)'
_cod_data_source_file c9dt01332f2.cif
_cod_data_source_block 7
_cod_database_code 7701564
_shelx_space_group_comment
;
The symmetry employed for this shelxl refinement is uniquely defined
by the following loop, which should always be used as a source of
symmetry information in preference to the above space-group names.
They are only intended as comments.
;
_shelxl_version_number 2013-4

loop_
_space_group_symop_operation_xyz
'x, y, z'
'-x, -y, z+1/2'
'-y, x, z+3/4'
'y, -x, z+1/4'

loop_
_atom_site_label
_atom_site_type_symbol
_atom_site_fract_x
_atom_site_fract_y
_atom_site_fract_z
_atom_site_U_iso_or_equiv
_atom_site_adp_type
_atom_site_occupancy
_atom_site_site_symmetry_order
_atom_site_calc_flag
_atom_site_refinement_flags_posn
_atom_site_refinement_flags_adp
O1 O 0.8851(2) 0.2248(3) 0.20154(16) 0.0319(6) Uani 1 1 d . .
N1 N 1.0980(3) 0.3373(3) 0.20633(18) 0.0258(7) Uani 1 1 d . .
C8 C 0.7158(4) 0.6372(4) 0.2339(2) 0.0327(9) Uani 1 1 d . .
H8 H 0.6662 0.6950 0.2033 0.039 Uiso 1 1 calc R U
C7 C 0.7985(3) 0.5458(4) 0.2010(2) 0.0248(8) Uani 1 1 d . .
C25 C 1.1501(4) 0.5689(4) 0.2228(2) 0.0314(9) Uani 1 1 d . .
H25 H 1.0770 0.5898 0.1920 0.038 Uiso 1 1 calc R U
C12 C 0.8713(4) 0.4582(4) 0.2460(2) 0.0279(8) Uani 1 1 d . .
C24 C 1.2285(4) 0.6676(4) 0.2524(2) 0.0307(9) Uani 1 1 d . .
H24 H 1.2079 0.7562 0.2422 0.037 Uiso 1 1 calc R U
C18 C 1.0799(4) 0.1201(4) 0.1574(2) 0.0306(9) Uani 1 1 d . .
C6 C 0.8262(3) 0.5256(3) 0.1198(2) 0.0253(8) Uani 1 1 d . .
C14 C 0.8690(4) 0.0125(4) 0.1513(3) 0.0391(11) Uani 1 1 d . .
H14 H 0.7777 0.0107 0.1607 0.047 Uiso 1 1 calc R U
C22 C 1.3658(4) 0.5088(4) 0.3127(3) 0.0389(10) Uani 1 1 d . .
H22 H 1.4394 0.4878 0.3430 0.047 Uiso 1 1 calc R U
C19 C 1.1538(4) 0.2302(4) 0.1849(2) 0.0291(9) Uani 1 1 d . .
H19 H 1.2462 0.2239 0.1873 0.035 Uiso 1 1 calc R U
C13 C 0.9426(4) 0.1222(4) 0.1703(2) 0.0321(9) Uani 1 1 d . .
C11 C 0.8599(4) 0.4674(4) 0.3242(2) 0.0297(9) Uani 1 1 d . .
H11 H 0.9081 0.4093 0.3555 0.036 Uiso 1 1 calc R U
C20 C 1.1803(4) 0.4387(4) 0.2388(2) 0.0282(8) Uani 1 1 d . .
C10 C 0.7796(4) 0.5597(4) 0.3572(2) 0.0298(9) Uani 1 1 d . .
H10 H 0.7746 0.5660 0.4107 0.036 Uiso 1 1 calc R U
C9 C 0.7064(4) 0.6429(4) 0.3125(2) 0.0340(9) Uani 1 1 d . .
H9 H 0.6495 0.7044 0.3355 0.041 Uiso 1 1 calc R U
C21 C 1.2869(4) 0.4093(4) 0.2838(2) 0.0341(9) Uani 1 1 d . .
H21 H 1.3066 0.3208 0.2952 0.041 Uiso 1 1 calc R U
C2 C 0.9588(4) 0.3944(4) 0.0372(2) 0.0322(9) Uani 1 1 d . .
H2 H 1.0203 0.3264 0.0291 0.039 Uiso 1 1 calc R U
C1 C 0.9170(4) 0.4237(4) 0.1101(2) 0.0294(8) Uani 1 1 d . .
C16 C 1.0642(4) -0.0951(4) 0.1060(3) 0.0427(10) Uani 1 1 d . .
H16 H 1.1045 -0.1694 0.0838 0.051 Uiso 1 1 calc R U
C17 C 1.1372(4) 0.0106(4) 0.1256(3) 0.0375(10) Uani 1 1 d . .
H17 H 1.2288 0.0094 0.1173 0.045 Uiso 1 1 calc R U
C4 C 0.8191(5) 0.5628(4) -0.0138(3) 0.0377(10) Uani 1 1 d . .
H4 H 0.7859 0.6091 -0.0562 0.045 Uiso 1 1 calc R U
C15 C 0.9304(5) -0.0937(4) 0.1188(3) 0.0432(10) Uani 1 1 d . .
H15 H 0.8798 -0.1676 0.1048 0.052 Uiso 1 1 calc R U
C5 C 0.7757(4) 0.5936(4) 0.0590(2) 0.0332(9) Uani 1 1 d . .
H5 H 0.7124 0.6601 0.0665 0.040 Uiso 1 1 calc R U
C23 C 1.3369(4) 0.6379(4) 0.2970(2) 0.0337(9) Uani 1 1 d . .
H23 H 1.3904 0.7058 0.3164 0.040 Uiso 1 1 calc R U
C3 C 0.9100(4) 0.4653(4) -0.0241(2) 0.0342(9) Uani 1 1 d . .
H3 H 0.9400 0.4460 -0.0737 0.041 Uiso 1 1 calc R U
B1 B 0.9448(4) 0.3563(4) 0.1924(3) 0.0281(10) Uani 1 1 d . .

loop_
_atom_site_aniso_label
_atom_site_aniso_U_11
_atom_site_aniso_U_22
_atom_site_aniso_U_33
_atom_site_aniso_U_23
_atom_site_aniso_U_13
_atom_site_aniso_U_12
O1 0.0278(14) 0.0287(14) 0.0391(17) -0.0001(12) 0.0023(12) -0.0022(10)
N1 0.0245(15) 0.0262(16) 0.0267(17) 0.0046(13) 0.0027(13) 0.0002(13)
C8 0.029(2) 0.039(2) 0.031(2) -0.0038(18) -0.0021(17) 0.0078(16)
C7 0.0223(17) 0.0256(18) 0.026(2) 0.0002(15) -0.0033(15) -0.0008(14)
C25 0.036(2) 0.028(2) 0.031(2) 0.0012(17) 0.0044(17) -0.0042(16)
C12 0.0265(18) 0.0269(19) 0.030(2) -0.0045(16) -0.0011(16) 0.0000(14)
C24 0.037(2) 0.0258(19) 0.029(2) -0.0015(16) 0.0044(17) -0.0045(16)
C18 0.029(2) 0.034(2) 0.029(2) 0.0036(17) -0.0089(16) -0.0027(16)
C6 0.0251(18) 0.0236(18) 0.027(2) -0.0014(16) -0.0006(16) -0.0024(14)
C14 0.036(2) 0.036(2) 0.045(3) -0.0090(19) 0.000(2) -0.0093(18)
C22 0.029(2) 0.048(3) 0.039(3) 0.0013(19) 0.0001(18) 0.0021(18)
C19 0.0262(19) 0.032(2) 0.029(2) 0.0007(17) -0.0006(16) 0.0016(15)
C13 0.035(2) 0.033(2) 0.028(2) -0.0035(17) -0.0020(17) -0.0024(17)
C11 0.034(2) 0.028(2) 0.028(2) 0.0010(16) -0.0059(17) 0.0008(16)
C20 0.028(2) 0.030(2) 0.027(2) -0.0023(16) 0.0058(16) -0.0026(14)
C10 0.035(2) 0.033(2) 0.022(2) -0.0037(16) 0.0010(16) -0.0087(16)
C9 0.027(2) 0.042(2) 0.033(2) -0.0086(18) 0.0025(17) 0.0036(17)
C21 0.035(2) 0.031(2) 0.037(2) 0.0000(18) 0.0117(19) -0.0020(16)
C2 0.0275(19) 0.036(2) 0.033(2) -0.0064(18) 0.0022(17) -0.0027(15)
C1 0.0226(18) 0.033(2) 0.032(2) -0.0061(17) -0.0032(17) -0.0016(15)
C16 0.047(3) 0.041(2) 0.041(3) -0.008(2) -0.005(2) 0.0036(19)
C17 0.037(2) 0.037(2) 0.038(3) -0.0037(19) -0.0008(19) 0.0045(18)
C4 0.058(3) 0.024(2) 0.031(2) 0.0038(17) -0.005(2) -0.0052(17)
C15 0.043(2) 0.042(2) 0.045(3) -0.007(2) -0.003(2) -0.0045(19)
C5 0.044(2) 0.025(2) 0.030(2) -0.0026(17) -0.0033(18) 0.0038(17)
C23 0.031(2) 0.033(2) 0.037(2) -0.0062(19) 0.0061(18) -0.0034(16)
C3 0.045(2) 0.031(2) 0.027(2) -0.0044(17) 0.0087(18) -0.0118(17)
B1 0.027(2) 0.025(2) 0.032(3) -0.0028(18) -0.0023(19) -0.0015(16)

loop_
_atom_type_symbol
_atom_type_description
_atom_type_scat_dispersion_real
_atom_type_scat_dispersion_imag
_atom_type_scat_source
C C 0.0181 0.0091 'International Tables Vol C Tables 4.2.6.8 and 6.1.1.4'
H H 0.0000 0.0000 'International Tables Vol C Tables 4.2.6.8 and 6.1.1.4'
B B 0.0090 0.0039 'International Tables Vol C Tables 4.2.6.8 and 6.1.1.4'
N N 0.0311 0.0180 'International Tables Vol C Tables 4.2.6.8 and 6.1.1.4'
O O 0.0492 0.0322 'International Tables Vol C Tables 4.2.6.8 and 6.1.1.4'

loop_
_geom_angle_atom_site_label_1
_geom_angle_atom_site_label_2
_geom_angle_atom_site_label_3
_geom_angle
C13 O1 B1 119.3(3)
C19 N1 C20 117.7(3)
C19 N1 B1 119.4(3)
C20 N1 B1 122.8(3)
C7 C8 C9 119.2(4)
C7 C8 H8 120.4
C9 C8 H8 120.4
C8 C7 C12 120.9(4)
C8 C7 C6 128.2(3)
C12 C7 C6 110.8(3)
C24 C25 C20 119.2(4)
C24 C25 H25 120.4
C20 C25 H25 120.4
C11 C12 C7 118.2(3)
C11 C12 B1 132.4(4)
C7 C12 B1 109.2(3)
C25 C24 C23 120.9(4)
C25 C24 H24 119.6
C23 C24 H24 119.6
C17 C18 C13 119.7(3)
C17 C18 C19 123.2(4)
C13 C18 C19 116.9(4)
C5 C6 C1 121.7(4)
C5 C6 C7 127.8(3)
C1 C6 C7 110.5(3)
C15 C14 C13 119.2(4)
C15 C14 H14 120.4
C13 C14 H14 120.4
C23 C22 C21 120.0(4)
C23 C22 H22 120.0
C21 C22 H22 120.0
N1 C19 C18 122.0(3)
N1 C19 H19 119.0
C18 C19 H19 119.0
O1 C13 C14 119.9(4)
O1 C13 C18 121.1(3)
C14 C13 C18 118.9(4)
C10 C11 C12 121.0(4)
C10 C11 H11 119.5
C12 C11 H11 119.5
C21 C20 C25 119.9(4)
C21 C20 N1 121.9(3)
C25 C20 N1 118.1(4)
C11 C10 C9 120.2(4)
C11 C10 H10 119.9
C9 C10 H10 119.9
C10 C9 C8 120.4(4)
C10 C9 H9 119.8
C8 C9 H9 119.8
C20 C21 C22 120.5(4)
C20 C21 H21 119.8
C22 C21 H21 119.8
C1 C2 C3 119.8(4)
C1 C2 H2 120.1
C3 C2 H2 120.1
C2 C1 C6 118.5(4)
C2 C1 B1 132.8(3)
C6 C1 B1 108.6(3)
C17 C16 C15 119.5(4)
C17 C16 H16 120.3
C15 C16 H16 120.3
C16 C17 C18 121.0(4)
C16 C17 H17 119.5
C18 C17 H17 119.5
C3 C4 C5 120.0(4)
C3 C4 H4 120.0
C5 C4 H4 120.0
C14 C15 C16 121.7(4)
C14 C15 H15 119.2
C16 C15 H15 119.2
C6 C5 C4 118.9(4)
C6 C5 H5 120.5
C4 C5 H5 120.5
C22 C23 C24 119.5(4)
C22 C23 H23 120.2
C24 C23 H23 120.2
C4 C3 C2 121.1(4)
C4 C3 H3 119.5
C2 C3 H3 119.5
O1 B1 C12 109.4(3)
O1 B1 N1 106.0(3)
C12 B1 N1 116.7(3)
O1 B1 C1 114.0(3)
C12 B1 C1 99.8(3)
N1 B1 C1 111.1(3)

loop_
_geom_bond_atom_site_label_1
_geom_bond_atom_site_label_2
_geom_bond_distance
O1 C13 1.326(5)
O1 B1 1.489(5)
N1 C19 1.295(5)
N1 C20 1.456(5)
N1 B1 1.600(5)
C8 C7 1.391(5)
C8 C9 1.395(6)
C8 H8 0.9500
C7 C12 1.414(5)
C7 C6 1.479(6)
C25 C24 1.394(6)
C25 C20 1.399(5)
C25 H25 0.9500
C12 C11 1.393(6)
C12 B1 1.598(6)
C24 C23 1.395(6)
C24 H24 0.9500
C18 C17 1.385(6)
C18 C13 1.425(6)
C18 C19 1.443(6)
C6 C5 1.383(6)
C6 C1 1.408(5)
C14 C15 1.382(6)
C14 C13 1.394(6)
C14 H14 0.9500
C22 C23 1.383(6)
C22 C21 1.398(6)
C22 H22 0.9500
C19 H19 0.9500
C11 C10 1.383(6)
C11 H11 0.9500
C20 C21 1.384(6)
C10 C9 1.383(6)
C10 H10 0.9500
C9 H9 0.9500
C21 H21 0.9500
C2 C1 1.392(6)
C2 C3 1.398(6)
C2 H2 0.9500
C1 B1 1.637(6)
C16 C17 1.361(6)
C16 C15 1.390(7)
C16 H16 0.9500
C17 H17 0.9500
C4 C3 1.378(6)
C4 C5 1.399(6)
C4 H4 0.9500
C15 H15 0.9500
C5 H5 0.9500
C23 H23 0.9500
C3 H3 0.9500
